data_4311979
loop_
_publ_author_name
'Erin J. Daida'
'Jonas C. Peters'

_publ_section_title
;
 Considering FeII/IV Redox Processes as Mechanistically Relevant to the
 Catalytic Hydrogenation of Olefins by [PhBPiPr3]Fe-Hx Species
;
_journal_name_full 'Inorganic Chemistry'
_journal_page_first 7474
_journal_page_last 7485
_journal_paper_doi 10.1021/ic0488583
_journal_volume 43
_journal_year 2004
_chemical_formula_sum 'C30 H65 B Fe P4'
_chemical_formula_weight 616.36
_chemical_name_systematic
; 
 ? 
;
_space_group_IT_number 14
_symmetry_cell_setting monoclinic
_symmetry_space_group_name_Hall '-P 2ybc'
_symmetry_space_group_name_H-M 'P 1 21/c 1'
_atom_sites_solution_hydrogens geom
_atom_sites_solution_primary direct
_atom_sites_solution_secondary difmap
_audit_creation_method SHELXL-97
_cell_angle_alpha 90.00
_cell_angle_beta 93.022(2)
_cell_angle_gamma 90.00
_cell_formula_units_Z 4
_cell_length_a 9.5930(5)
_cell_length_b 21.5351(13)
_cell_length_c 17.0091(10)
_cell_measurement_reflns_used 6370
_cell_measurement_temperature 100(2)
_cell_measurement_theta_max 32.69
_cell_measurement_theta_min 2.33
_cell_volume 3509.0(3)
_computing_cell_refinement 'Bruker SMART'
_computing_data_collection 'Bruker SMART'
_computing_data_reduction 'Bruker SAINT'
_computing_molecular_graphics 'Bruker SHELXTL'
_computing_publication_material 'Bruker SHELXTL'
_computing_structure_refinement 'SHELXL-97 (Sheldrick, 1997)'
_computing_structure_solution 'SHELXS-97 (Sheldrick, 1990)'
_diffrn_ambient_temperature 100(2)
_diffrn_measured_fraction_theta_full 0.901
_diffrn_measured_fraction_theta_max 0.901
_diffrn_measurement_device_type 'CCD area detector'
_diffrn_measurement_method 'phi and omega scans'
_diffrn_radiation_monochromator graphite
_diffrn_radiation_source 'fine-focus sealed tube'
_diffrn_radiation_type MoK\a
_diffrn_radiation_wavelength 0.71073
_diffrn_reflns_av_R_equivalents 0.0728
_diffrn_reflns_av_sigmaI/netI 0.0542
_diffrn_reflns_limit_h_max 14
_diffrn_reflns_limit_h_min -14
_diffrn_reflns_limit_k_max 31
_diffrn_reflns_limit_k_min -31
_diffrn_reflns_limit_l_max 26
_diffrn_reflns_limit_l_min -26
_diffrn_reflns_number 59522
_diffrn_reflns_theta_full 33.72
_diffrn_reflns_theta_max 33.72
_diffrn_reflns_theta_min 1.53
_exptl_absorpt_coefficient_mu 0.629
_exptl_absorpt_correction_type none
_exptl_crystal_colour yellow
_exptl_crystal_density_diffrn 1.167
_exptl_crystal_density_meas 0
_exptl_crystal_density_method 'not measured'
_exptl_crystal_description irregular
_exptl_crystal_F_000 1344
_exptl_crystal_size_max 0.41
_exptl_crystal_size_mid 0.36
_exptl_crystal_size_min 0.33
_refine_diff_density_max 0.838
_refine_diff_density_min -0.748
_refine_diff_density_rms 0.080
_refine_ls_extinction_method none
_refine_ls_goodness_of_fit_ref 1.590
_refine_ls_hydrogen_treatment mixed
_refine_ls_matrix_type full
_refine_ls_number_parameters 352
_refine_ls_number_reflns 12601
_refine_ls_number_restraints 0
_refine_ls_restrained_S_all 1.590
_refine_ls_R_factor_all 0.0774
_refine_ls_R_factor_gt 0.0476
_refine_ls_shift/su_max 0.001
_refine_ls_shift/su_mean 0.000
_refine_ls_structure_factor_coef Fsqd
_refine_ls_weighting_details 'calc w=1/[\s^2^(Fo^2^)+(0.0200P)^2^+0.0000P] where P=(Fo^2^+2Fc^2^)/3'
_refine_ls_weighting_scheme calc
_refine_ls_wR_factor_gt 0.0937
_refine_ls_wR_factor_ref 0.0997
_reflns_number_gt 8771
_reflns_number_total 12601
_reflns_threshold_expression >2sigma(I)
_cod_data_source_file ic0488583si20040818_030553_3.cif
_cod_data_source_block ejd03
_cod_depositor_comments
;
The following automatic conversions were performed:
'_symmetry_cell_setting' value 'Monoclinic' changed to 'monoclinic'
according to '/home/saulius/struct/CIF-dictionaries/cif_core.dic'
dictionary named 'cif_core.dic' version 2.4.1 from 2010-06-29.

Automatic conversion script
Id: cif_fix_enum 1527 2010-12-29 10:47:43Z saulius 
;
_cod_database_code 4311979

loop_
_symmetry_equiv_pos_as_xyz
'x, y, z'
'-x, y+1/2, -z+1/2'
'-x, -y, -z'
'x, -y-1/2, z-1/2'

loop_
_atom_site_label
_atom_site_type_symbol
_atom_site_fract_x
_atom_site_fract_y
_atom_site_fract_z
_atom_site_U_iso_or_equiv
_atom_site_adp_type
_atom_site_occupancy
_atom_site_symmetry_multiplicity
_atom_site_calc_flag
_atom_site_refinement_flags
_atom_site_disorder_assembly
_atom_site_disorder_group
Fe1 Fe 0.49016(2) 0.403566(11) 0.246836(14) 0.01990(6) Uani 1 1 d . . .
P1 P 0.34368(5) 0.38194(2) 0.14057(3) 0.02121(10) Uani 1 1 d . . .
P2 P 0.31710(4) 0.392991(18) 0.33244(2) 0.01705(9) Uani 1 1 d . . .
P3 P 0.55473(4) 0.30206(2) 0.26150(3) 0.02286(10) Uani 1 1 d . . .
P4 P 0.63961(5) 0.47837(2) 0.24553(3) 0.02397(10) Uani 1 1 d . . .
B1 B 0.25074(19) 0.27917(9) 0.24117(11) 0.0198(4) Uani 1 1 d . . .
C1 C 0.14560(16) 0.21962(7) 0.24087(10) 0.0202(3) Uani 1 1 d . . .
C2 C 0.09360(17) 0.18921(8) 0.17260(11) 0.0234(4) Uani 1 1 d . . .
H2 H 0.1167 0.2053 0.1229 0.028 Uiso 1 1 calc R . .
C3 C 0.00965(17) 0.13657(8) 0.17435(11) 0.0268(4) Uani 1 1 d . . .
H3 H -0.0234 0.1177 0.1264 0.032 Uiso 1 1 calc R . .
C4 C -0.02594(17) 0.11164(8) 0.24530(11) 0.0277(4) Uani 1 1 d . . .
H4 H -0.0839 0.0759 0.2468 0.033 Uiso 1 1 calc R . .
C5 C 0.0245(2) 0.13976(8) 0.31443(12) 0.0320(4) Uani 1 1 d . . .
H5 H 0.0018 0.1231 0.3639 0.038 Uiso 1 1 calc R . .
C6 C 0.10819(18) 0.19230(8) 0.31140(11) 0.0287(4) Uani 1 1 d . . .
H6 H 0.1417 0.2106 0.3596 0.034 Uiso 1 1 calc R . .
C7 C 0.26710(17) 0.30472(8) 0.14985(10) 0.0221(3) Uani 1 1 d . . .
H7A H 0.1735 0.3050 0.1225 0.027 Uiso 1 1 calc R . .
H7B H 0.3252 0.2747 0.1221 0.027 Uiso 1 1 calc R . .
C8 C 0.18971(16) 0.33469(7) 0.29754(9) 0.0173(3) Uani 1 1 d . . .
H8A H 0.1498 0.3150 0.3439 0.021 Uiso 1 1 calc R . .
H8B H 0.1126 0.3561 0.2676 0.021 Uiso 1 1 calc R . .
C9 C 0.40307(16) 0.25304(8) 0.27845(10) 0.0227(4) Uani 1 1 d . . .
H9A H 0.4197 0.2115 0.2559 0.027 Uiso 1 1 calc R . .
H9B H 0.3964 0.2478 0.3359 0.027 Uiso 1 1 calc R . .
C10 C 0.5637(2) 0.40228(11) 0.03270(13) 0.0493(6) Uani 1 1 d . . .
H10A H 0.6210 0.3684 0.0554 0.074 Uiso 1 1 calc R . .
H10B H 0.5845 0.4407 0.0618 0.074 Uiso 1 1 calc R . .
H10C H 0.5846 0.4080 -0.0226 0.074 Uiso 1 1 calc R . .
C11 C 0.4111(2) 0.38638(9) 0.03800(11) 0.0321(4) Uani 1 1 d . . .
H11 H 0.3606 0.4227 0.0132 0.038 Uiso 1 1 calc R . .
C12 C 0.3698(3) 0.33225(12) -0.01479(12) 0.0540(7) Uani 1 1 d . . .
H12A H 0.3889 0.3424 -0.0693 0.081 Uiso 1 1 calc R . .
H12B H 0.2700 0.3237 -0.0112 0.081 Uiso 1 1 calc R . .
H12C H 0.4237 0.2955 0.0019 0.081 Uiso 1 1 calc R . .
C13 C 0.2226(2) 0.50128(9) 0.11769(13) 0.0371(5) Uani 1 1 d . . .
H13A H 0.2745 0.5074 0.0702 0.056 Uiso 1 1 calc R . .
H13B H 0.2804 0.5143 0.1640 0.056 Uiso 1 1 calc R . .
H13C H 0.1370 0.5261 0.1139 0.056 Uiso 1 1 calc R . .
C14 C 0.18518(18) 0.43277(8) 0.12542(10) 0.0243(4) Uani 1 1 d . . .
H14 H 0.1331 0.4292 0.1746 0.029 Uiso 1 1 calc R . .
C15 C 0.0815(2) 0.41407(10) 0.05759(12) 0.0384(5) Uani 1 1 d . . .
H15A H -0.0022 0.4401 0.0588 0.058 Uiso 1 1 calc R . .
H15B H 0.0555 0.3704 0.0635 0.058 Uiso 1 1 calc R . .
H15C H 0.1251 0.4199 0.0073 0.058 Uiso 1 1 calc R . .
C16 C 0.29042(19) 0.51988(9) 0.37830(14) 0.0397(5) Uani 1 1 d . . .
H16A H 0.2309 0.5569 0.3741 0.060 Uiso 1 1 calc R . .
H16B H 0.3723 0.5259 0.3471 0.060 Uiso 1 1 calc R . .
H16C H 0.3208 0.5131 0.4335 0.060 Uiso 1 1 calc R . .
C17 C 0.20864(16) 0.46376(7) 0.34757(10) 0.0187(3) Uani 1 1 d . . .
H17 H 0.1720 0.4759 0.2936 0.022 Uiso 1 1 calc R . .
C18 C 0.0783(2) 0.45561(9) 0.39526(14) 0.0426(5) Uani 1 1 d . . .
H18A H 0.1059 0.4544 0.4515 0.064 Uiso 1 1 calc R . .
H18B H 0.0313 0.4167 0.3800 0.064 Uiso 1 1 calc R . .
H18C H 0.0145 0.4905 0.3847 0.064 Uiso 1 1 calc R . .
C19 C 0.4858(2) 0.40470(10) 0.47413(11) 0.0404(5) Uani 1 1 d . . .
H19A H 0.4429 0.4435 0.4909 0.061 Uiso 1 1 calc R . .
H19B H 0.5593 0.4141 0.4380 0.061 Uiso 1 1 calc R . .
H19C H 0.5264 0.3827 0.5203 0.061 Uiso 1 1 calc R . .
C20 C 0.37544(18) 0.36406(8) 0.43252(10) 0.0239(4) Uani 1 1 d . . .
H20 H 0.4231 0.3236 0.4232 0.029 Uiso 1 1 calc R . .
C21 C 0.2638(2) 0.34922(14) 0.49097(13) 0.0632(8) Uani 1 1 d . . .
H21A H 0.3038 0.3224 0.5328 0.095 Uiso 1 1 calc R . .
H21B H 0.1852 0.3279 0.4634 0.095 Uiso 1 1 calc R . .
H21C H 0.2308 0.3879 0.5140 0.095 Uiso 1 1 calc R . .
C22 C 0.7992(2) 0.32325(10) 0.36564(15) 0.0466(6) Uani 1 1 d . . .
H22A H 0.8376 0.3142 0.4190 0.070 Uiso 1 1 calc R . .
H22B H 0.7675 0.3665 0.3629 0.070 Uiso 1 1 calc R . .
H22C H 0.8716 0.3168 0.3279 0.070 Uiso 1 1 calc R . .
C23 C 0.6787(2) 0.28097(10) 0.34601(15) 0.0466(6) Uani 1 1 d . . .
H23 H 0.6189 0.2919 0.3904 0.056 Uiso 1 1 calc R . .
C24 C 0.7012(3) 0.21498(11) 0.36388(17) 0.0634(8) Uani 1 1 d . . .
H24A H 0.7647 0.1972 0.3266 0.095 Uiso 1 1 calc R . .
H24B H 0.6117 0.1930 0.3594 0.095 Uiso 1 1 calc R . .
H24C H 0.7423 0.2106 0.4176 0.095 Uiso 1 1 calc R . .
C25 C 0.7797(2) 0.28988(11) 0.16081(16) 0.0556(7) Uani 1 1 d . . .
H25A H 0.8437 0.2680 0.1982 0.083 Uiso 1 1 calc R . .
H25B H 0.7861 0.3347 0.1705 0.083 Uiso 1 1 calc R . .
H25C H 0.8052 0.2809 0.1069 0.083 Uiso 1 1 calc R . .
C26 C 0.62976(19) 0.26794(9) 0.17162(12) 0.0325(4) Uani 1 1 d . . .
H26 H 0.5728 0.2855 0.1259 0.039 Uiso 1 1 calc R . .
C27 C 0.6226(2) 0.19726(10) 0.16146(14) 0.0456(6) Uani 1 1 d . . .
H27A H 0.6631 0.1856 0.1118 0.068 Uiso 1 1 calc R . .
H27B H 0.5249 0.1838 0.1606 0.068 Uiso 1 1 calc R . .
H27C H 0.6751 0.1772 0.2054 0.068 Uiso 1 1 calc R . .
C28 C 0.6813(2) 0.51968(10) 0.33735(13) 0.0442(6) Uani 1 1 d . . .
H28A H 0.7258 0.4911 0.3758 0.066 Uiso 1 1 calc R . .
H28B H 0.5953 0.5361 0.3580 0.066 Uiso 1 1 calc R . .
H28C H 0.7451 0.5540 0.3276 0.066 Uiso 1 1 calc R . .
C29 C 0.6003(2) 0.54494(10) 0.18126(15) 0.0523(6) Uani 1 1 d . . .
H29A H 0.5206 0.5678 0.2005 0.078 Uiso 1 1 calc R . .
H29B H 0.5776 0.5303 0.1276 0.078 Uiso 1 1 calc R . .
H29C H 0.6818 0.5724 0.1813 0.078 Uiso 1 1 calc R . .
C30 C 0.81756(19) 0.46154(10) 0.21729(14) 0.0425(5) Uani 1 1 d . . .
H30A H 0.8750 0.4990 0.2238 0.064 Uiso 1 1 calc R . .
H30B H 0.8152 0.4482 0.1621 0.064 Uiso 1 1 calc R . .
H30C H 0.8576 0.4284 0.2508 0.064 Uiso 1 1 calc R . .
H31 H 0.588(3) 0.3980(11) 0.1858(15) 0.072(8) Uiso 1 1 d . . .
H32 H 0.578(3) 0.4054(11) 0.3199(15) 0.076(9) Uiso 1 1 d . . .
H33 H 0.425(2) 0.4672(9) 0.2418(11) 0.041(6) Uiso 1 1 d . . .

loop_
_atom_site_aniso_label
_atom_site_aniso_U_11
_atom_site_aniso_U_22
_atom_site_aniso_U_33
_atom_site_aniso_U_23
_atom_site_aniso_U_13
_atom_site_aniso_U_12
Fe1 0.02213(13) 0.01360(12) 0.02409(13) -0.00244(9) 0.00227(9) -0.00200(9)
P1 0.0258(2) 0.0171(2) 0.0212(2) -0.00274(16) 0.00661(17) -0.00435(17)
P2 0.0181(2) 0.0126(2) 0.0200(2) 0.00039(15) -0.00366(15) -0.00239(15)
P3 0.0154(2) 0.0148(2) 0.0381(3) -0.00312(18) -0.00129(17) -0.00090(16)
P4 0.0191(2) 0.0181(2) 0.0351(3) -0.00476(18) 0.00518(18) -0.00605(17)
B1 0.0179(9) 0.0139(9) 0.0272(10) -0.0029(7) -0.0018(7) -0.0027(7)
C1 0.0152(7) 0.0139(8) 0.0312(9) -0.0010(6) -0.0016(6) 0.0017(6)
C2 0.0209(8) 0.0171(8) 0.0322(9) -0.0052(7) 0.0026(7) -0.0017(6)
C3 0.0215(8) 0.0190(9) 0.0395(11) -0.0097(7) -0.0014(8) -0.0018(7)
C4 0.0206(8) 0.0141(9) 0.0478(11) 0.0005(7) -0.0041(8) -0.0048(6)
C5 0.0344(10) 0.0224(10) 0.0386(11) 0.0101(8) -0.0041(8) -0.0087(8)
C6 0.0326(10) 0.0206(9) 0.0316(10) 0.0024(7) -0.0087(8) -0.0091(7)
C7 0.0249(8) 0.0169(8) 0.0245(8) -0.0059(6) 0.0013(7) -0.0041(6)
C8 0.0163(7) 0.0154(8) 0.0200(8) 0.0008(6) -0.0019(6) -0.0036(6)
C9 0.0182(8) 0.0131(8) 0.0365(10) -0.0019(7) -0.0006(7) -0.0016(6)
C10 0.0519(14) 0.0596(16) 0.0381(12) -0.0073(11) 0.0176(10) -0.0287(12)
C11 0.0375(11) 0.0361(11) 0.0237(9) -0.0047(8) 0.0116(8) -0.0094(8)
C12 0.0668(16) 0.0653(16) 0.0318(11) -0.0219(11) 0.0217(11) -0.0353(13)
C13 0.0391(11) 0.0251(10) 0.0470(12) 0.0057(9) 0.0015(9) 0.0016(8)
C14 0.0288(9) 0.0233(9) 0.0207(8) 0.0024(7) 0.0022(7) -0.0010(7)
C15 0.0405(11) 0.0395(12) 0.0344(11) 0.0038(9) -0.0072(9) -0.0007(9)
C16 0.0227(9) 0.0202(10) 0.0752(16) -0.0187(10) -0.0064(9) 0.0013(7)
C17 0.0180(8) 0.0152(8) 0.0226(8) -0.0018(6) -0.0028(6) -0.0012(6)
C18 0.0439(12) 0.0246(11) 0.0617(14) -0.0082(9) 0.0249(11) -0.0044(9)
C19 0.0441(12) 0.0498(13) 0.0259(10) 0.0068(9) -0.0109(9) -0.0242(10)
C20 0.0285(9) 0.0181(9) 0.0239(9) 0.0026(7) -0.0086(7) -0.0021(7)
C21 0.0501(14) 0.101(2) 0.0368(13) 0.0358(13) -0.0140(11) -0.0376(14)
C22 0.0307(11) 0.0379(12) 0.0693(16) 0.0072(11) -0.0147(10) -0.0089(9)
C23 0.0361(11) 0.0251(11) 0.0755(16) 0.0085(10) -0.0251(11) -0.0062(9)
C24 0.0528(15) 0.0387(14) 0.095(2) 0.0219(13) -0.0325(14) -0.0111(11)
C25 0.0321(11) 0.0411(14) 0.096(2) -0.0298(13) 0.0288(12) -0.0048(10)
C26 0.0237(9) 0.0233(10) 0.0511(12) -0.0105(8) 0.0077(8) 0.0013(7)
C27 0.0449(12) 0.0294(12) 0.0631(15) -0.0191(10) 0.0103(11) -0.0016(9)
C28 0.0308(11) 0.0464(13) 0.0564(14) -0.0276(11) 0.0131(10) -0.0199(9)
C29 0.0435(13) 0.0333(13) 0.0793(17) 0.0221(12) -0.0040(12) -0.0183(10)
C30 0.0264(10) 0.0338(12) 0.0692(15) -0.0155(10) 0.0197(10) -0.0126(8)

loop_
_atom_type_symbol
_atom_type_description
_atom_type_scat_dispersion_real
_atom_type_scat_dispersion_imag
_atom_type_scat_source
C C 0.0033 0.0016 'International Tables Vol C Tables 4.2.6.8 and 6.1.1.4'
H H 0.0000 0.0000 'International Tables Vol C Tables 4.2.6.8 and 6.1.1.4'
B B 0.0013 0.0007 'International Tables Vol C Tables 4.2.6.8 and 6.1.1.4'
P P 0.1023 0.0942 'International Tables Vol C Tables 4.2.6.8 and 6.1.1.4'
Fe Fe 0.3463 0.8444 'International Tables Vol C Tables 4.2.6.8 and 6.1.1.4'

loop_
_geom_angle_atom_site_label_1
_geom_angle_atom_site_label_2
_geom_angle_atom_site_label_3
_geom_angle
_geom_angle_site_symmetry_1
_geom_angle_site_symmetry_3
_geom_angle_publ_flag
P4 Fe1 P2 126.062(19) . . ?
P4 Fe1 P1 121.79(2) . . ?
P2 Fe1 P1 92.691(17) . . ?
P4 Fe1 P3 122.66(2) . . ?
P2 Fe1 P3 92.129(17) . . ?
P1 Fe1 P3 92.489(18) . . ?
P4 Fe1 H31 66.2(10) . . ?
P2 Fe1 H31 167.7(10) . . ?
P1 Fe1 H31 79.0(10) . . ?
P3 Fe1 H31 79.3(10) . . ?
P4 Fe1 H32 68.7(10) . . ?
P2 Fe1 H32 82.2(10) . . ?
P1 Fe1 H32 169.0(10) . . ?
P3 Fe1 H32 78.0(10) . . ?
H31 Fe1 H32 104.3(15) . . ?
P4 Fe1 H33 66.1(8) . . ?
P2 Fe1 H33 79.2(7) . . ?
P1 Fe1 H33 84.5(8) . . ?
P3 Fe1 H33 170.6(7) . . ?
H31 Fe1 H33 108.7(12) . . ?
H32 Fe1 H33 104.0(12) . . ?
C7 P1 C14 102.45(8) . . ?
C7 P1 C11 106.48(8) . . ?
C14 P1 C11 99.04(9) . . ?
C7 P1 Fe1 110.56(6) . . ?
C14 P1 Fe1 116.76(6) . . ?
C11 P1 Fe1 119.61(6) . . ?
C8 P2 C20 103.27(7) . . ?
C8 P2 C17 103.70(7) . . ?
C20 P2 C17 106.74(8) . . ?
C8 P2 Fe1 111.00(5) . . ?
C20 P2 Fe1 114.97(6) . . ?
C17 P2 Fe1 115.85(5) . . ?
C9 P3 C23 102.52(9) . . ?
C9 P3 C26 104.16(8) . . ?
C23 P3 C26 106.00(10) . . ?
C9 P3 Fe1 110.84(5) . . ?
C23 P3 Fe1 118.29(7) . . ?
C26 P3 Fe1 113.59(7) . . ?
C28 P4 C29 99.12(12) . . ?
C28 P4 C30 98.97(10) . . ?
C29 P4 C30 99.42(11) . . ?
C28 P4 Fe1 118.11(7) . . ?
C29 P4 Fe1 118.36(7) . . ?
C30 P4 Fe1 118.91(7) . . ?
C1 B1 C8 109.36(13) . . ?
C1 B1 C9 105.45(13) . . ?
C8 B1 C9 110.73(13) . . ?
C1 B1 C7 110.24(13) . . ?
C8 B1 C7 110.79(13) . . ?
C9 B1 C7 110.14(13) . . ?
C6 C1 C2 114.68(15) . . ?
C6 C1 B1 120.94(15) . . ?
C2 C1 B1 124.24(15) . . ?
C3 C2 C1 122.94(17) . . ?
C3 C2 H2 118.5 . . ?
C1 C2 H2 118.5 . . ?
C4 C3 C2 120.38(17) . . ?
C4 C3 H3 119.8 . . ?
C2 C3 H3 119.8 . . ?
C3 C4 C5 118.70(16) . . ?
C3 C4 H4 120.7 . . ?
C5 C4 H4 120.7 . . ?
C4 C5 C6 120.03(18) . . ?
C4 C5 H5 120.0 . . ?
C6 C5 H5 120.0 . . ?
C5 C6 C1 123.27(17) . . ?
C5 C6 H6 118.4 . . ?
C1 C6 H6 118.4 . . ?
B1 C7 P1 116.09(11) . . ?
B1 C7 H7A 108.3 . . ?
P1 C7 H7A 108.3 . . ?
B1 C7 H7B 108.3 . . ?
P1 C7 H7B 108.3 . . ?
H7A C7 H7B 107.4 . . ?
B1 C8 P2 115.61(10) . . ?
B1 C8 H8A 108.4 . . ?
P2 C8 H8A 108.4 . . ?
B1 C8 H8B 108.4 . . ?
P2 C8 H8B 108.4 . . ?
H8A C8 H8B 107.4 . . ?
B1 C9 P3 115.77(11) . . ?
B1 C9 H9A 108.3 . . ?
P3 C9 H9A 108.3 . . ?
B1 C9 H9B 108.3 . . ?
P3 C9 H9B 108.3 . . ?
H9A C9 H9B 107.4 . . ?
C11 C10 H10A 109.5 . . ?
C11 C10 H10B 109.5 . . ?
H10A C10 H10B 109.5 . . ?
C11 C10 H10C 109.5 . . ?
H10A C10 H10C 109.5 . . ?
H10B C10 H10C 109.5 . . ?
C10 C11 C12 111.32(17) . . ?
C10 C11 P1 116.43(14) . . ?
C12 C11 P1 114.62(13) . . ?
C10 C11 H11 104.3 . . ?
C12 C11 H11 104.3 . . ?
P1 C11 H11 104.3 . . ?
C11 C12 H12A 109.5 . . ?
C11 C12 H12B 109.5 . . ?
H12A C12 H12B 109.5 . . ?
C11 C12 H12C 109.5 . . ?
H12A C12 H12C 109.5 . . ?
H12B C12 H12C 109.5 . . ?
C14 C13 H13A 109.5 . . ?
C14 C13 H13B 109.5 . . ?
H13A C13 H13B 109.5 . . ?
C14 C13 H13C 109.5 . . ?
H13A C13 H13C 109.5 . . ?
H13B C13 H13C 109.5 . . ?
C13 C14 C15 109.55(15) . . ?
C13 C14 P1 112.48(13) . . ?
C15 C14 P1 115.92(13) . . ?
C13 C14 H14 106.1 . . ?
C15 C14 H14 106.1 . . ?
P1 C14 H14 106.1 . . ?
C14 C15 H15A 109.5 . . ?
C14 C15 H15B 109.5 . . ?
H15A C15 H15B 109.5 . . ?
C14 C15 H15C 109.5 . . ?
H15A C15 H15C 109.5 . . ?
H15B C15 H15C 109.5 . . ?
C17 C16 H16A 109.5 . . ?
C17 C16 H16B 109.5 . . ?
H16A C16 H16B 109.5 . . ?
C17 C16 H16C 109.5 . . ?
H16A C16 H16C 109.5 . . ?
H16B C16 H16C 109.5 . . ?
C16 C17 C18 109.23(15) . . ?
C16 C17 P2 114.50(11) . . ?
C18 C17 P2 116.98(12) . . ?
C16 C17 H17 104.9 . . ?
C18 C17 H17 104.9 . . ?
P2 C17 H17 104.9 . . ?
C17 C18 H18A 109.5 . . ?
C17 C18 H18B 109.5 . . ?
H18A C18 H18B 109.5 . . ?
C17 C18 H18C 109.5 . . ?
H18A C18 H18C 109.5 . . ?
H18B C18 H18C 109.5 . . ?
C20 C19 H19A 109.5 . . ?
C20 C19 H19B 109.5 . . ?
H19A C19 H19B 109.5 . . ?
C20 C19 H19C 109.5 . . ?
H19A C19 H19C 109.5 . . ?
H19B C19 H19C 109.5 . . ?
C19 C20 C21 108.16(16) . . ?
C19 C20 P2 113.57(12) . . ?
C21 C20 P2 118.29(13) . . ?
C19 C20 H20 105.2 . . ?
C21 C20 H20 105.2 . . ?
P2 C20 H20 105.2 . . ?
C20 C21 H21A 109.5 . . ?
C20 C21 H21B 109.5 . . ?
H21A C21 H21B 109.5 . . ?
C20 C21 H21C 109.5 . . ?
H21A C21 H21C 109.5 . . ?
H21B C21 H21C 109.5 . . ?
C23 C22 H22A 109.5 . . ?
C23 C22 H22B 109.5 . . ?
H22A C22 H22B 109.5 . . ?
C23 C22 H22C 109.5 . . ?
H22A C22 H22C 109.5 . . ?
H22B C22 H22C 109.5 . . ?
C24 C23 C22 116.07(18) . . ?
C24 C23 P3 118.35(16) . . ?
C22 C23 P3 118.42(16) . . ?
C24 C23 H23 99.0 . . ?
C22 C23 H23 99.0 . . ?
P3 C23 H23 99.0 . . ?
C23 C24 H24A 109.5 . . ?
C23 C24 H24B 109.5 . . ?
H24A C24 H24B 109.5 . . ?
C23 C24 H24C 109.5 . . ?
H24A C24 H24C 109.5 . . ?
H24B C24 H24C 109.5 . . ?
C26 C25 H25A 109.5 . . ?
C26 C25 H25B 109.5 . . ?
H25A C25 H25B 109.5 . . ?
C26 C25 H25C 109.5 . . ?
H25A C25 H25C 109.5 . . ?
H25B C25 H25C 109.5 . . ?
C27 C26 C25 109.22(16) . . ?
C27 C26 P3 117.67(15) . . ?
C25 C26 P3 112.32(14) . . ?
C27 C26 H26 105.5 . . ?
C25 C26 H26 105.5 . . ?
P3 C26 H26 105.5 . . ?
C26 C27 H27A 109.5 . . ?
C26 C27 H27B 109.5 . . ?
H27A C27 H27B 109.5 . . ?
C26 C27 H27C 109.5 . . ?
H27A C27 H27C 109.5 . . ?
H27B C27 H27C 109.5 . . ?
P4 C28 H28A 109.5 . . ?
P4 C28 H28B 109.5 . . ?
H28A C28 H28B 109.5 . . ?
P4 C28 H28C 109.5 . . ?
H28A C28 H28C 109.5 . . ?
H28B C28 H28C 109.5 . . ?
P4 C29 H29A 109.5 . . ?
P4 C29 H29B 109.5 . . ?
H29A C29 H29B 109.5 . . ?
P4 C29 H29C 109.5 . . ?
H29A C29 H29C 109.5 . . ?
H29B C29 H29C 109.5 . . ?
P4 C30 H30A 109.5 . . ?
P4 C30 H30B 109.5 . . ?
H30A C30 H30B 109.5 . . ?
P4 C30 H30C 109.5 . . ?
H30A C30 H30C 109.5 . . ?
H30B C30 H30C 109.5 . . ?

loop_
_geom_bond_atom_site_label_1
_geom_bond_atom_site_label_2
_geom_bond_distance
_geom_bond_site_symmetry_2
_geom_bond_publ_flag
Fe1 P4 2.1575(5) . ?
Fe1 P2 2.2766(5) . ?
Fe1 P1 2.2783(5) . ?
Fe1 P3 2.2821(5) . ?
Fe1 H31 1.44(2) . ?
Fe1 H32 1.46(3) . ?
Fe1 H33 1.51(2) . ?
P1 C7 1.8282(16) . ?
P1 C14 1.8802(18) . ?
P1 C11 1.8945(17) . ?
P2 C8 1.8292(15) . ?
P2 C20 1.8704(17) . ?
P2 C17 1.8708(16) . ?
P3 C9 1.8326(16) . ?
P3 C23 1.872(2) . ?
P3 C26 1.8739(19) . ?
P4 C28 1.823(2) . ?
P4 C29 1.830(2) . ?
P4 C30 1.8337(18) . ?
B1 C1 1.631(2) . ?
B1 C8 1.659(2) . ?
B1 C9 1.660(2) . ?
B1 C7 1.663(3) . ?
C1 C6 1.400(2) . ?
C1 C2 1.402(2) . ?
C2 C3 1.392(2) . ?
C2 H2 0.9500 . ?
C3 C4 1.380(3) . ?
C3 H3 0.9500 . ?
C4 C5 1.387(3) . ?
C4 H4 0.9500 . ?
C5 C6 1.390(2) . ?
C5 H5 0.9500 . ?
C6 H6 0.9500 . ?
C7 H7A 0.9900 . ?
C7 H7B 0.9900 . ?
C8 H8A 0.9900 . ?
C8 H8B 0.9900 . ?
C9 H9A 0.9900 . ?
C9 H9B 0.9900 . ?
C10 C11 1.511(3) . ?
C10 H10A 0.9800 . ?
C10 H10B 0.9800 . ?
C10 H10C 0.9800 . ?
C11 C12 1.512(3) . ?
C11 H11 1.0000 . ?
C12 H12A 0.9800 . ?
C12 H12B 0.9800 . ?
C12 H12C 0.9800 . ?
C13 C14 1.526(3) . ?
C13 H13A 0.9800 . ?
C13 H13B 0.9800 . ?
C13 H13C 0.9800 . ?
C14 C15 1.537(3) . ?
C14 H14 1.0000 . ?
C15 H15A 0.9800 . ?
C15 H15B 0.9800 . ?
C15 H15C 0.9800 . ?
C16 C17 1.518(2) . ?
C16 H16A 0.9800 . ?
C16 H16B 0.9800 . ?
C16 H16C 0.9800 . ?
C17 C18 1.536(2) . ?
C17 H17 1.0000 . ?
C18 H18A 0.9800 . ?
C18 H18B 0.9800 . ?
C18 H18C 0.9800 . ?
C19 C20 1.519(2) . ?
C19 H19A 0.9800 . ?
C19 H19B 0.9800 . ?
C19 H19C 0.9800 . ?
C20 C21 1.533(3) . ?
C20 H20 1.0000 . ?
C21 H21A 0.9800 . ?
C21 H21B 0.9800 . ?
C21 H21C 0.9800 . ?
C22 C23 1.496(3) . ?
C22 H22A 0.9800 . ?
C22 H22B 0.9800 . ?
C22 H22C 0.9800 . ?
C23 C24 1.467(3) . ?
C23 H23 1.0000 . ?
C24 H24A 0.9800 . ?
C24 H24B 0.9800 . ?
C24 H24C 0.9800 . ?
C25 C26 1.534(3) . ?
C25 H25A 0.9800 . ?
C25 H25B 0.9800 . ?
C25 H25C 0.9800 . ?
C26 C27 1.533(3) . ?
C26 H26 1.0000 . ?
C27 H27A 0.9800 . ?
C27 H27B 0.9800 . ?
C27 H27C 0.9800 . ?
C28 H28A 0.9800 . ?
C28 H28B 0.9800 . ?
C28 H28C 0.9800 . ?
C29 H29A 0.9800 . ?
C29 H29B 0.9800 . ?
C29 H29C 0.9800 . ?
C30 H30A 0.9800 . ?
C30 H30B 0.9800 . ?
C30 H30C 0.9800 . ?
